data_4032566
loop_
_publ_author_name
'Chong, Kam-Weng'
'Hong, Fong-Jiao'
'Thomas, Noel F.'
'Low, Yun-Yee'
'Kam, Toh-Seok'

_publ_section_title
;
 Electrochemically Mediated Oxidative Transformations of Substituted
 4-Methoxystilbenes: Effect of Ortho-Substituted Nucleophilic Groups.
;
_journal_issue 12
_journal_name_full 'The Journal of organic chemistry'
_journal_page_first 6172
_journal_page_last 6191
_journal_paper_doi 10.1021/acs.joc.7b00753
_journal_volume 82
_journal_year 2017
_chemical_formula_moiety 'C34 H32 N2 O6'
_chemical_formula_sum 'C34 H32 N2 O6'
_chemical_formula_weight 564.61
_chemical_melting_point 265.0(10)
_space_group_crystal_system triclinic
_space_group_IT_number 2
_space_group_name_Hall '-P 1'
_space_group_name_H-M_alt 'P -1'
_symmetry_space_group_name_Hall '-P 1'
_symmetry_space_group_name_H-M 'P -1'
_atom_sites_solution_hydrogens geom
_audit_creation_method SHELXL-2014/7
_cell_angle_alpha 83.167(5)
_cell_angle_beta 66.229(7)
_cell_angle_gamma 64.190(7)
_cell_formula_units_Z 2
_cell_length_a 11.2228(8)
_cell_length_b 12.8435(8)
_cell_length_c 12.8455(9)
_cell_measurement_reflns_used 3971
_cell_measurement_temperature 143(2)
_cell_measurement_theta_max 73.9840
_cell_measurement_theta_min 3.7890
_cell_volume 1521.8(2)
_computing_cell_refinement 'CrysAlisPro 1.171.38.43 (Rigaku OD, 2015)'
_computing_data_collection 'CrysAlisPro 1.171.38.43 (Rigaku OD, 2015)'
_computing_data_reduction 'CrysAlisPro 1.171.38.43 (Rigaku OD, 2015)'
_computing_molecular_graphics 'X-SEED (Barbour, 2001)'
_computing_publication_material 'enCIFer (Allen, et. al., J. Applied Cryst., 37, 335-338, 2004)'
_computing_structure_refinement 'SHELXL-2014/7 (Sheldrick, 2014)'
_computing_structure_solution 'SHELXS97 (Sheldrick, 2008)'
_diffrn_ambient_temperature 143(2)
_diffrn_detector_area_resol_mean 5.2020
_diffrn_measured_fraction_theta_full 0.998
_diffrn_measured_fraction_theta_max 0.968
_diffrn_measurement_device_type 'SuperNova, Dual, Cu at zero, Atlas'
_diffrn_measurement_method '\w scans'
_diffrn_radiation_type CuK\a
_diffrn_radiation_wavelength 1.54178
_diffrn_reflns_av_R_equivalents 0.0284
_diffrn_reflns_av_unetI/netI 0.0401
_diffrn_reflns_Laue_measured_fraction_full 0.998
_diffrn_reflns_Laue_measured_fraction_max 0.968
_diffrn_reflns_limit_h_max 13
_diffrn_reflns_limit_h_min -13
_diffrn_reflns_limit_k_max 15
_diffrn_reflns_limit_k_min -15
_diffrn_reflns_limit_l_max 9
_diffrn_reflns_limit_l_min -16
_diffrn_reflns_number 10423
_diffrn_reflns_point_group_measured_fraction_full 0.998
_diffrn_reflns_point_group_measured_fraction_max 0.968
_diffrn_reflns_theta_full 67.679
_diffrn_reflns_theta_max 73.987
_diffrn_reflns_theta_min 3.769
_diffrn_source 'micro-focus sealed X-ray tube'
_exptl_absorpt_coefficient_mu 0.690
_exptl_absorpt_correction_T_max 1.00000
_exptl_absorpt_correction_T_min 0.57602
_exptl_absorpt_correction_type multi-scan
_exptl_absorpt_process_details
;
CrysAlisPro 1.171.38.43 (Rigaku Oxford Diffraction, 2015)
Empirical absorption correction using spherical harmonics,
 implemented in SCALE3 ABSPACK scaling algorithm.
;
_exptl_crystal_colour colorless
_exptl_crystal_density_diffrn 1.232
_exptl_crystal_description block
_exptl_crystal_F_000 596
_exptl_crystal_size_max 0.4
_exptl_crystal_size_mid 0.2
_exptl_crystal_size_min 0.1
_refine_diff_density_max 0.208
_refine_diff_density_min -0.289
_refine_diff_density_rms 0.047
_refine_ls_extinction_method none
_refine_ls_goodness_of_fit_ref 1.049
_refine_ls_hydrogen_treatment constr
_refine_ls_matrix_type full
_refine_ls_number_parameters 383
_refine_ls_number_reflns 5962
_refine_ls_number_restraints 0
_refine_ls_restrained_S_all 1.049
_refine_ls_R_factor_all 0.0702
_refine_ls_R_factor_gt 0.0534
_refine_ls_shift/su_max 0.001
_refine_ls_shift/su_mean <0.001
_refine_ls_structure_factor_coef Fsqd
_refine_ls_weighting_details 'w=1/[\s^2^(Fo^2^)+(0.0523P)^2^+0.7424P] where P=(Fo^2^+2Fc^2^)/3'
_refine_ls_weighting_scheme calc
_refine_ls_wR_factor_gt 0.1257
_refine_ls_wR_factor_ref 0.1343
_reflns_Friedel_coverage 0.000
_reflns_number_gt 4576
_reflns_number_total 5962
_reflns_threshold_expression 'I > 2\s(I)'
_cod_data_source_file jo7b00753_si_008.cif
_cod_data_source_block exp_6114_a_sq
_cod_depositor_comments
;
The following automatic conversions were performed:

'_chemical_melting_point' value '264-266' was changed to '265.0(10)'
- the average value was taken and precision was estimated.

Automatic conversion script
Id: cif_fix_values 4973 2017-02-22 13:04:09Z antanas 

 Adding full bibliography for 4032566--4032573.cif.
;
_cod_database_code 4032566
_shelx_shelxl_version_number 2014/7
_shelx_space_group_comment
;
The symmetry employed for this shelxl refinement is uniquely defined
by the following loop, which should always be used as a source of
symmetry information in preference to the above space-group names.
They are only intended as comments.
;

loop_
_space_group_symop_operation_xyz
'x, y, z'
'-x, -y, -z'

loop_
_atom_site_label
_atom_site_type_symbol
_atom_site_fract_x
_atom_site_fract_y
_atom_site_fract_z
_atom_site_U_iso_or_equiv
_atom_site_adp_type
_atom_site_occupancy
_atom_site_site_symmetry_order
_atom_site_calc_flag
_atom_site_refinement_flags_posn
_atom_site_refinement_flags_adp
C7 C 0.5402(2) 0.49401(17) 0.63727(18) 0.0302(4) Uani 1 1 d . .
H7 H 0.6183 0.4180 0.6343 0.036 Uiso 1 1 calc R U
C0AA C 0.4784(2) 0.69904(18) 0.69760(18) 0.0327(4) Uani 1 1 d . .
H0AA H 0.4007 0.7262 0.6761 0.039 Uiso 1 1 calc R U
C3AA C 0.5058(2) 0.77816(19) 0.73888(18) 0.0359(5) Uani 1 1 d . .
H3AA H 0.4471 0.8572 0.7450 0.043 Uiso 1 1 calc R U
C2AA C 0.5639(2) 0.58096(18) 0.68768(17) 0.0309(4) Uani 1 1 d . .
C4 C 0.6223(2) 0.7374(2) 0.77088(19) 0.0364(5) Uani 1 1 d . .
C6 C 0.6779(3) 0.5417(2) 0.7231(2) 0.0424(5) Uani 1 1 d . .
H6 H 0.7345 0.4625 0.7199 0.051 Uiso 1 1 calc R U
C5 C 0.7077(3) 0.6193(2) 0.7631(2) 0.0451(6) Uani 1 1 d . .
H5 H 0.7852 0.5921 0.7849 0.054 Uiso 1 1 calc R U
C8 C 0.5516(2) 0.51603(17) 0.51359(18) 0.0294(4) Uani 1 1 d . .
H8 H 0.5247 0.5990 0.5040 0.035 Uiso 1 1 calc R U
C10 C 0.2778(2) 0.54951(18) 0.68788(18) 0.0317(4) Uani 1 1 d . .
C14 C 0.1736(2) 0.61200(18) 0.5487(2) 0.0346(5) Uani 1 1 d . .
H14 H 0.1826 0.6136 0.4733 0.042 Uiso 1 1 calc R U
C9 C 0.2960(2) 0.55021(17) 0.57395(18) 0.0298(4) Uani 1 1 d . .
C11 C 0.1445(2) 0.6104(2) 0.7740(2) 0.0374(5) Uani 1 1 d . .
H11 H 0.1355 0.6111 0.8492 0.045 Uiso 1 1 calc R U
C13 C 0.0397(2) 0.6705(2) 0.6344(2) 0.0387(5) Uani 1 1 d . .
H13 H -0.0406 0.7099 0.6164 0.046 Uiso 1 1 calc R U
C12 C 0.0247(2) 0.6705(2) 0.7470(2) 0.0403(5) Uani 1 1 d . .
H12 H -0.0652 0.7107 0.8043 0.048 Uiso 1 1 calc R U
C15 C 0.4117(3) 0.41279(19) 0.79677(19) 0.0383(5) Uani 1 1 d . .
C17 C 0.5957(3) 0.9273(2) 0.8019(3) 0.0582(7) Uani 1 1 d . .
H17D H 0.6101 0.9417 0.7236 0.087 Uiso 1 1 calc R U
H17E H 0.6384 0.9646 0.8268 0.087 Uiso 1 1 calc R U
H17F H 0.4944 0.9576 0.8481 0.087 Uiso 1 1 calc R U
C16 C 0.2944(4) 0.3204(3) 0.9433(3) 0.0726(10) Uani 1 1 d . .
H16D H 0.3641 0.2429 0.9130 0.109 Uiso 1 1 calc R U
H16E H 0.2011 0.3211 0.9837 0.109 Uiso 1 1 calc R U
H16F H 0.3203 0.3466 0.9946 0.109 Uiso 1 1 calc R U
O4 O 0.6607(2) 0.80666(16) 0.81228(16) 0.0500(4) Uani 1 1 d . .
O16 O 0.2913(2) 0.39649(16) 0.85097(15) 0.0483(4) Uani 1 1 d . .
O15 O 0.5170(2) 0.36549(15) 0.82015(16) 0.0500(4) Uani 1 1 d . .
N0AA N 0.40376(19) 0.48553(15) 0.71132(15) 0.0322(4) Uani 1 1 d . .
N1A N 0.92432(17) 0.89511(14) 0.40633(14) 0.0267(3) Uani 1 1 d . .
C10A C 0.7938(2) 0.98916(16) 0.47088(17) 0.0268(4) Uani 1 1 d . .
C15A C 0.9376(2) 0.78785(17) 0.38741(17) 0.0289(4) Uani 1 1 d . .
C14A C 0.6700(2) 1.14068(17) 0.61947(18) 0.0305(4) Uani 1 1 d . .
H14A H 0.6697 1.1813 0.6749 0.037 Uiso 1 1 calc R U
C7A C 1.06006(19) 0.90990(17) 0.35879(16) 0.0261(4) Uani 1 1 d . .
H7A H 1.1378 0.8338 0.3563 0.031 Uiso 1 1 calc R U
C11A C 0.6686(2) 1.02383(17) 0.45099(18) 0.0304(4) Uani 1 1 d . .
H11A H 0.6694 0.9862 0.3930 0.036 Uiso 1 1 calc R U
C12A C 0.5436(2) 1.11455(18) 0.51824(19) 0.0333(4) Uani 1 1 d . .
H12A H 0.4595 1.1369 0.5065 0.040 Uiso 1 1 calc R U
C8A C 1.05793(19) 0.99263(17) 0.43860(16) 0.0257(4) Uani 1 1 d . .
H8A H 1.0352 1.0689 0.4071 0.031 Uiso 1 1 calc R U
C1A C 1.0937(2) 0.94581(18) 0.23740(17) 0.0300(4) Uani 1 1 d . .
C9A C 0.7968(2) 1.04890(17) 0.55367(17) 0.0267(4) Uani 1 1 d . .
C5A C 1.0371(3) 1.0834(2) 0.09895(19) 0.0376(5) Uani 1 1 d . .
H5A H 0.9757 1.1538 0.0825 0.045 Uiso 1 1 calc R U
C2A C 1.2150(2) 0.8720(2) 0.14833(19) 0.0417(5) Uani 1 1 d . .
H2A H 1.2742 0.8000 0.1640 0.050 Uiso 1 1 calc R U
C13A C 0.5430(2) 1.17242(18) 0.60303(19) 0.0330(4) Uani 1 1 d . .
H13A H 0.4582 1.2324 0.6490 0.040 Uiso 1 1 calc R U
C6A C 1.0052(2) 1.05104(19) 0.21081(19) 0.0341(4) Uani 1 1 d . .
H6A H 0.9228 1.1010 0.2689 0.041 Uiso 1 1 calc R U
C4A C 1.1604(3) 1.0103(2) 0.01272(19) 0.0407(5) Uani 1 1 d . .
C3A C 1.2491(3) 0.9038(2) 0.0369(2) 0.0486(6) Uani 1 1 d . .
H3A H 1.3312 0.8539 -0.0215 0.058 Uiso 1 1 calc R U
C16A C 0.8269(3) 0.6603(2) 0.4335(2) 0.0449(6) Uani 1 1 d . .
H16A H 0.8495 0.6421 0.3555 0.067 Uiso 1 1 calc R U
H16B H 0.7374 0.6571 0.4814 0.067 Uiso 1 1 calc R U
H16C H 0.9020 0.6053 0.4559 0.067 Uiso 1 1 calc R U
C17A C 1.1161(3) 1.1421(3) -0.1285(2) 0.0527(6) Uani 1 1 d . .
H17A H 1.1617 1.1527 -0.2076 0.079 Uiso 1 1 calc R U
H17B H 1.1009 1.2040 -0.0826 0.079 Uiso 1 1 calc R U
H17C H 1.0252 1.1424 -0.1144 0.079 Uiso 1 1 calc R U
O4A O 1.2055(2) 1.03476(18) -0.10032(14) 0.0532(5) Uani 1 1 d . .
O16A O 0.81439(15) 0.77580(12) 0.44508(13) 0.0349(3) Uani 1 1 d . .
O15A O 1.04874(15) 0.71004(13) 0.32702(14) 0.0374(3) Uani 1 1 d . .

loop_
_atom_site_aniso_label
_atom_site_aniso_U_11
_atom_site_aniso_U_22
_atom_site_aniso_U_33
_atom_site_aniso_U_23
_atom_site_aniso_U_13
_atom_site_aniso_U_12
C7 0.0273(10) 0.0278(10) 0.0359(11) 0.0045(8) -0.0140(8) -0.0111(8)
C0AA 0.0272(10) 0.0353(11) 0.0332(11) 0.0029(8) -0.0098(8) -0.0133(8)
C3AA 0.0349(11) 0.0336(11) 0.0331(11) 0.0018(8) -0.0074(9) -0.0146(9)
C2AA 0.0261(9) 0.0326(10) 0.0319(10) 0.0007(8) -0.0107(8) -0.0110(8)
C4 0.0355(11) 0.0420(12) 0.0351(11) -0.0013(9) -0.0103(9) -0.0217(9)
C6 0.0337(11) 0.0378(12) 0.0522(14) -0.0058(10) -0.0210(10) -0.0063(9)
C5 0.0339(11) 0.0501(14) 0.0538(15) -0.0068(11) -0.0223(11) -0.0129(10)
C8 0.0280(10) 0.0270(9) 0.0353(11) 0.0037(8) -0.0140(8) -0.0125(8)
C10 0.0319(10) 0.0305(10) 0.0382(11) 0.0063(8) -0.0144(9) -0.0183(8)
C14 0.0320(10) 0.0350(11) 0.0404(12) 0.0066(9) -0.0151(9) -0.0175(9)
C9 0.0295(10) 0.0278(9) 0.0356(11) 0.0052(8) -0.0125(8) -0.0162(8)
C11 0.0360(11) 0.0416(12) 0.0363(12) 0.0029(9) -0.0110(9) -0.0208(10)
C13 0.0305(11) 0.0392(12) 0.0493(13) 0.0059(10) -0.0160(10) -0.0177(9)
C12 0.0293(11) 0.0434(12) 0.0438(13) 0.0009(10) -0.0068(9) -0.0180(9)
C15 0.0469(13) 0.0333(11) 0.0356(12) 0.0070(9) -0.0159(10) -0.0194(10)
C17 0.0636(17) 0.0514(15) 0.0720(19) 0.0010(13) -0.0217(15) -0.0388(14)
C16 0.102(3) 0.083(2) 0.0562(18) 0.0382(16) -0.0352(18) -0.064(2)
O4 0.0539(10) 0.0501(10) 0.0597(11) -0.0010(8) -0.0250(9) -0.0303(8)
O16 0.0586(11) 0.0537(10) 0.0437(9) 0.0184(8) -0.0206(8) -0.0368(9)
O15 0.0510(10) 0.0467(10) 0.0521(10) 0.0161(8) -0.0286(9) -0.0162(8)
N0AA 0.0324(9) 0.0333(9) 0.0336(9) 0.0071(7) -0.0139(7) -0.0168(7)
N1A 0.0203(7) 0.0293(8) 0.0296(8) 0.0021(6) -0.0077(6) -0.0118(6)
C10A 0.0223(9) 0.0271(9) 0.0315(10) 0.0046(7) -0.0098(8) -0.0123(7)
C15A 0.0255(9) 0.0313(10) 0.0319(10) 0.0059(8) -0.0118(8) -0.0142(8)
C14A 0.0238(9) 0.0314(10) 0.0349(11) 0.0012(8) -0.0095(8) -0.0124(8)
C7A 0.0183(8) 0.0309(10) 0.0294(10) 0.0031(7) -0.0088(7) -0.0115(7)
C11A 0.0261(9) 0.0304(10) 0.0394(11) 0.0066(8) -0.0163(8) -0.0141(8)
C12A 0.0238(9) 0.0333(10) 0.0465(12) 0.0070(9) -0.0168(9) -0.0136(8)
C8A 0.0193(9) 0.0285(9) 0.0288(10) 0.0036(7) -0.0088(8) -0.0107(7)
C1A 0.0262(9) 0.0362(10) 0.0312(11) 0.0039(8) -0.0120(8) -0.0160(8)
C9A 0.0215(9) 0.0292(9) 0.0310(10) 0.0048(7) -0.0096(8) -0.0133(7)
C5A 0.0416(12) 0.0394(11) 0.0393(12) 0.0082(9) -0.0217(10) -0.0197(10)
C2A 0.0295(11) 0.0485(13) 0.0347(12) 0.0035(9) -0.0107(9) -0.0079(10)
C13A 0.0213(9) 0.0303(10) 0.0431(12) 0.0007(8) -0.0099(8) -0.0093(8)
C6A 0.0317(10) 0.0356(11) 0.0350(11) 0.0016(8) -0.0127(9) -0.0143(9)
C4A 0.0395(12) 0.0576(14) 0.0302(11) 0.0090(10) -0.0141(10) -0.0263(11)
C3A 0.0292(11) 0.0628(16) 0.0327(12) 0.0030(10) -0.0048(9) -0.0083(11)
C16A 0.0363(12) 0.0325(11) 0.0634(16) 0.0023(10) -0.0124(11) -0.0188(10)
C17A 0.0651(17) 0.0629(16) 0.0411(14) 0.0149(12) -0.0277(13) -0.0332(14)
O4A 0.0504(10) 0.0716(12) 0.0316(9) 0.0145(8) -0.0160(8) -0.0237(9)
O16A 0.0252(7) 0.0292(7) 0.0468(9) 0.0029(6) -0.0082(6) -0.0141(6)
O15A 0.0269(7) 0.0303(7) 0.0466(9) -0.0012(6) -0.0077(7) -0.0102(6)

loop_
_atom_type_symbol
_atom_type_description
_atom_type_scat_dispersion_real
_atom_type_scat_dispersion_imag
_atom_type_scat_source
C C 0.0181 0.0091 'International Tables Vol C Tables 4.2.6.8 and 6.1.1.4'
H H 0.0000 0.0000 'International Tables Vol C Tables 4.2.6.8 and 6.1.1.4'
N N 0.0311 0.0180 'International Tables Vol C Tables 4.2.6.8 and 6.1.1.4'
O O 0.0492 0.0322 'International Tables Vol C Tables 4.2.6.8 and 6.1.1.4'

loop_
_geom_angle_atom_site_label_1
_geom_angle_atom_site_label_2
_geom_angle_atom_site_label_3
_geom_angle
_geom_angle_site_symmetry_1
_geom_angle_site_symmetry_3
N0AA C7 C2AA 112.12(17) . .
N0AA C7 C8 111.82(16) . .
C2AA C7 C8 112.83(17) . .
N0AA C7 H7 106.5 . .
C2AA C7 H7 106.5 . .
C8 C7 H7 106.5 . .
C2AA C0AA C3AA 121.8(2) . .
C2AA C0AA H0AA 119.1 . .
C3AA C0AA H0AA 119.1 . .
C4 C3AA C0AA 119.1(2) . .
C4 C3AA H3AA 120.5 . .
C0AA C3AA H3AA 120.5 . .
C0AA C2AA C6 118.2(2) . .
C0AA C2AA C7 122.43(18) . .
C6 C2AA C7 119.36(19) . .
O4 C4 C5 115.5(2) . .
O4 C4 C3AA 124.6(2) . .
C5 C4 C3AA 119.9(2) . .
C5 C6 C2AA 120.8(2) . .
C5 C6 H6 119.6 . .
C2AA C6 H6 119.6 . .
C6 C5 C4 120.2(2) . .
C6 C5 H5 119.9 . .
C4 C5 H5 119.9 . .
C9 C8 C7 112.47(16) 2_666 .
C9 C8 C8 108.2(2) 2_666 2_666
C7 C8 C8 112.4(2) . 2_666
C9 C8 H8 107.8 2_666 .
C7 C8 H8 107.8 . .
C8 C8 H8 107.8 2_666 .
C11 C10 C9 121.7(2) . .
C11 C10 N0AA 121.6(2) . .
C9 C10 N0AA 116.67(19) . .
C13 C14 C9 120.9(2) . .
C13 C14 H14 119.6 . .
C9 C14 H14 119.6 . .
C10 C9 C14 117.8(2) . .
C10 C9 C8 117.01(18) . 2_666
C14 C9 C8 125.20(19) . 2_666
C10 C11 C12 119.5(2) . .
C10 C11 H11 120.3 . .
C12 C11 H11 120.3 . .
C14 C13 C12 120.3(2) . .
C14 C13 H13 119.8 . .
C12 C13 H13 119.8 . .
C13 C12 C11 119.8(2) . .
C13 C12 H12 120.1 . .
C11 C12 H12 120.1 . .
O15 C15 O16 123.5(2) . .
O15 C15 N0AA 123.8(2) . .
O16 C15 N0AA 112.6(2) . .
O4 C17 H17D 109.5 . .
O4 C17 H17E 109.5 . .
H17D C17 H17E 109.5 . .
O4 C17 H17F 109.5 . .
H17D C17 H17F 109.5 . .
H17E C17 H17F 109.5 . .
O16 C16 H16D 109.5 . .
O16 C16 H16E 109.5 . .
H16D C16 H16E 109.5 . .
O16 C16 H16F 109.5 . .
H16D C16 H16F 109.5 . .
H16E C16 H16F 109.5 . .
C4 O4 C17 117.7(2) . .
C15 O16 C16 114.5(2) . .
C15 N0AA C10 125.00(19) . .
C15 N0AA C7 115.36(18) . .
C10 N0AA C7 119.62(16) . .
C15A N1A C10A 124.96(16) . .
C15A N1A C7A 115.78(16) . .
C10A N1A C7A 119.20(16) . .
C11A C10A C9A 121.09(18) . .
C11A C10A N1A 121.95(18) . .
C9A C10A N1A 116.92(17) . .
O15A C15A O16A 123.15(19) . .
O15A C15A N1A 124.10(18) . .
O16A C15A N1A 112.73(17) . .
C9A C14A C13A 120.66(19) . .
C9A C14A H14A 119.7 . .
C13A C14A H14A 119.7 . .
N1A C7A C1A 111.77(15) . .
N1A C7A C8A 110.99(15) . .
C1A C7A C8A 113.02(16) . .
N1A C7A H7A 106.9 . .
C1A C7A H7A 106.9 . .
C8A C7A H7A 106.9 . .
C12A C11A C10A 119.44(19) . .
C12A C11A H11A 120.3 . .
C10A C11A H11A 120.3 . .
C11A C12A C13A 120.34(19) . .
C11A C12A H12A 119.8 . .
C13A C12A H12A 119.8 . .
C9A C8A C7A 111.84(15) 2_776 .
C9A C8A C8A 108.26(19) 2_776 2_776
C7A C8A C8A 112.36(19) . 2_776
C9A C8A H8A 108.1 2_776 .
C7A C8A H8A 108.1 . .
C8A C8A H8A 108.1 2_776 .
C6A C1A C2A 118.0(2) . .
C6A C1A C7A 121.78(18) . .
C2A C1A C7A 120.24(18) . .
C14A C9A C10A 118.33(18) . .
C14A C9A C8A 125.83(18) . 2_776
C10A C9A C8A 115.84(17) . 2_776
C4A C5A C6A 119.5(2) . .
C4A C5A H5A 120.3 . .
C6A C5A H5A 120.3 . .
C3A C2A C1A 121.2(2) . .
C3A C2A H2A 119.4 . .
C1A C2A H2A 119.4 . .
C12A C13A C14A 120.04(19) . .
C12A C13A H13A 120.0 . .
C14A C13A H13A 120.0 . .
C1A C6A C5A 121.4(2) . .
C1A C6A H6A 119.3 . .
C5A C6A H6A 119.3 . .
O4A C4A C5A 124.6(2) . .
O4A C4A C3A 115.2(2) . .
C5A C4A C3A 120.2(2) . .
C2A C3A C4A 119.7(2) . .
C2A C3A H3A 120.1 . .
C4A C3A H3A 120.1 . .
O16A C16A H16A 109.5 . .
O16A C16A H16B 109.5 . .
H16A C16A H16B 109.5 . .
O16A C16A H16C 109.5 . .
H16A C16A H16C 109.5 . .
H16B C16A H16C 109.5 . .
O4A C17A H17A 109.5 . .
O4A C17A H17B 109.5 . .
H17A C17A H17B 109.5 . .
O4A C17A H17C 109.5 . .
H17A C17A H17C 109.5 . .
H17B C17A H17C 109.5 . .
C4A O4A C17A 116.8(2) . .
C15A O16A C16A 114.37(16) . .

loop_
_geom_bond_atom_site_label_1
_geom_bond_atom_site_label_2
_geom_bond_distance
_geom_bond_site_symmetry_2
C7 N0AA 1.485(3) .
C7 C2AA 1.519(3) .
C7 C8 1.543(3) .
C7 H7 0.9800 .
C0AA C2AA 1.384(3) .
C0AA C3AA 1.393(3) .
C0AA H0AA 0.9300 .
C3AA C4 1.392(3) .
C3AA H3AA 0.9300 .
C2AA C6 1.397(3) .
C4 O4 1.376(3) .
C4 C5 1.387(3) .
C6 C5 1.385(3) .
C6 H6 0.9300 .
C5 H5 0.9300 .
C8 C9 1.524(3) 2_666
C8 C8 1.553(4) 2_666
C8 H8 0.9800 .
C10 C11 1.388(3) .
C10 C9 1.393(3) .
C10 N0AA 1.427(3) .
C14 C13 1.383(3) .
C14 C9 1.404(3) .
C14 H14 0.9300 .
C9 C8 1.524(3) 2_666
C11 C12 1.390(3) .
C11 H11 0.9300 .
C13 C12 1.388(3) .
C13 H13 0.9300 .
C12 H12 0.9300 .
C15 O15 1.214(3) .
C15 O16 1.345(3) .
C15 N0AA 1.359(3) .
C17 O4 1.413(3) .
C17 H17D 0.9600 .
C17 H17E 0.9600 .
C17 H17F 0.9600 .
C16 O16 1.446(3) .
C16 H16D 0.9600 .
C16 H16E 0.9600 .
C16 H16F 0.9600 .
N1A C15A 1.360(3) .
N1A C10A 1.418(2) .
N1A C7A 1.485(2) .
C10A C11A 1.398(3) .
C10A C9A 1.402(3) .
C15A O15A 1.214(2) .
C15A O16A 1.349(2) .
C14A C9A 1.391(3) .
C14A C13A 1.399(3) .
C14A H14A 0.9300 .
C7A C1A 1.514(3) .
C7A C8A 1.548(3) .
C7A H7A 0.9800 .
C11A C12A 1.382(3) .
C11A H11A 0.9300 .
C12A C13A 1.386(3) .
C12A H12A 0.9300 .
C8A C9A 1.521(2) 2_776
C8A C8A 1.555(4) 2_776
C8A H8A 0.9800 .
C1A C6A 1.388(3) .
C1A C2A 1.393(3) .
C9A C8A 1.521(2) 2_776
C5A C4A 1.380(3) .
C5A C6A 1.392(3) .
C5A H5A 0.9300 .
C2A C3A 1.385(3) .
C2A H2A 0.9300 .
C13A H13A 0.9300 .
C6A H6A 0.9300 .
C4A O4A 1.379(3) .
C4A C3A 1.386(4) .
C3A H3A 0.9300 .
C16A O16A 1.448(3) .
C16A H16A 0.9600 .
C16A H16B 0.9600 .
C16A H16C 0.9600 .
C17A O4A 1.417(3) .
C17A H17A 0.9600 .
C17A H17B 0.9600 .
C17A H17C 0.9600 .

loop_
_geom_torsion_atom_site_label_1
_geom_torsion_atom_site_label_2
_geom_torsion_atom_site_label_3
_geom_torsion_atom_site_label_4
_geom_torsion
_geom_torsion_site_symmetry_4
C2AA C0AA C3AA C4 0.1(3) .
C3AA C0AA C2AA C6 1.6(3) .
C3AA C0AA C2AA C7 -176.83(19) .
N0AA C7 C2AA C0AA -68.2(3) .
C8 C7 C2AA C0AA 59.1(3) .
N0AA C7 C2AA C6 113.4(2) .
C8 C7 C2AA C6 -119.3(2) .
C0AA C3AA C4 O4 179.7(2) .
C0AA C3AA C4 C5 -1.0(3) .
C0AA C2AA C6 C5 -2.4(4) .
C7 C2AA C6 C5 176.1(2) .
C2AA C6 C5 C4 1.4(4) .
O4 C4 C5 C6 179.6(2) .
C3AA C4 C5 C6 0.3(4) .
N0AA C7 C8 C9 -141.45(17) 2_666
C2AA C7 C8 C9 91.1(2) 2_666
N0AA C7 C8 C8 -19.0(3) 2_666
C2AA C7 C8 C8 -146.5(2) 2_666
C11 C10 C9 C14 -2.0(3) .
N0AA C10 C9 C14 179.64(18) .
C11 C10 C9 C8 177.67(19) 2_666
N0AA C10 C9 C8 -0.7(3) 2_666
C13 C14 C9 C10 0.3(3) .
C13 C14 C9 C8 -179.36(19) 2_666
C9 C10 C11 C12 2.3(3) .
N0AA C10 C11 C12 -179.4(2) .
C9 C14 C13 C12 1.1(3) .
C14 C13 C12 C11 -0.7(3) .
C10 C11 C12 C13 -0.9(3) .
C5 C4 O4 C17 168.2(2) .
C3AA C4 O4 C17 -12.5(3) .
O15 C15 O16 C16 2.1(4) .
N0AA C15 O16 C16 -179.5(2) .
O15 C15 N0AA C10 -174.6(2) .
O16 C15 N0AA C10 6.9(3) .
O15 C15 N0AA C7 6.9(3) .
O16 C15 N0AA C7 -171.52(18) .
C11 C10 N0AA C15 46.1(3) .
C9 C10 N0AA C15 -135.6(2) .
C11 C10 N0AA C7 -135.6(2) .
C9 C10 N0AA C7 42.8(3) .
C2AA C7 N0AA C15 -84.2(2) .
C8 C7 N0AA C15 147.91(18) .
C2AA C7 N0AA C10 97.2(2) .
C8 C7 N0AA C10 -30.6(2) .
C15A N1A C10A C11A -50.7(3) .
C7A N1A C10A C11A 132.3(2) .
C15A N1A C10A C9A 131.4(2) .
C7A N1A C10A C9A -45.7(2) .
C10A N1A C15A O15A 176.00(19) .
C7A N1A C15A O15A -6.8(3) .
C10A N1A C15A O16A -5.3(3) .
C7A N1A C15A O16A 171.82(16) .
C15A N1A C7A C1A 88.4(2) .
C10A N1A C7A C1A -94.2(2) .
C15A N1A C7A C8A -144.38(17) .
C10A N1A C7A C8A 33.0(2) .
C9A C10A C11A C12A -3.5(3) .
N1A C10A C11A C12A 178.59(18) .
C10A C11A C12A C13A 1.4(3) .
N1A C7A C8A C9A 140.16(16) 2_776
C1A C7A C8A C9A -93.35(19) 2_776
N1A C7A C8A C8A 18.2(3) 2_776
C1A C7A C8A C8A 144.65(19) 2_776
N1A C7A C1A C6A 64.2(2) .
C8A C7A C1A C6A -61.9(2) .
N1A C7A C1A C2A -114.8(2) .
C8A C7A C1A C2A 119.2(2) .
C13A C14A C9A C10A -0.1(3) .
C13A C14A C9A C8A 178.73(19) 2_776
C11A C10A C9A C14A 2.9(3) .
N1A C10A C9A C14A -179.18(17) .
C11A C10A C9A C8A -176.09(17) 2_776
N1A C10A C9A C8A 1.9(3) 2_776
C6A C1A C2A C3A 2.0(4) .
C7A C1A C2A C3A -179.0(2) .
C11A C12A C13A C14A 1.3(3) .
C9A C14A C13A C12A -2.0(3) .
C2A C1A C6A C5A -1.1(3) .
C7A C1A C6A C5A 179.92(19) .
C4A C5A C6A C1A -1.0(3) .
C6A C5A C4A O4A -177.8(2) .
C6A C5A C4A C3A 2.2(4) .
C1A C2A C3A C4A -0.9(4) .
O4A C4A C3A C2A 178.7(2) .
C5A C4A C3A C2A -1.3(4) .
C5A C4A O4A C17A -1.1(4) .
C3A C4A O4A C17A 179.0(2) .
O15A C15A O16A C16A 2.8(3) .
N1A C15A O16A C16A -175.88(18) .
